data_8106705
loop_
_publ_author_name
'Yang, Yu-Hua'
'Wang, Bao-Jun'
'Lan, Peng-Fei'
'Dong, Wen-Kui'

_publ_section_title
;
 Crystal structure of bis(\m2-acetato-\k2
 O:O&#x2032;)-bis{\m2-4-chloro-2-(8-(4-(diethylamino)-2-oxidophenyl)-3,6-dioxa-2,7-diazaocta-1,7-dien-1-yl)phenolato-\k6
 O:O,N,N&#x2032;,O&#x2032;&#x2032;:O&#x2032;&#x2032;}tricobalt(II),
 C44H49Cl2Co3N6O12
;
_journal_issue 6
_journal_name_full 'Zeitschrift f\"ur Kristallographie - New Crystal Structures'
_journal_page_first 869
_journal_page_last 872
_journal_paper_doi 10.1515/ncrs-2017-0034
_journal_volume 232
_journal_year 2017
_chemical_formula_moiety 'C44 H49 Cl2 Co3 N6 O12'
_chemical_formula_sum 'C44 H49 Cl2 Co3 N6 O12'
_chemical_formula_weight 1101.58
_space_group_crystal_system triclinic
_space_group_IT_number 2
_space_group_name_Hall '-P 1'
_space_group_name_H-M_alt 'P -1'
_atom_sites_solution_hydrogens geom
_atom_sites_solution_primary iterative
_atom_sites_solution_secondary difmap
_cell_angle_alpha 72.807(10)
_cell_angle_beta 83.019(9)
_cell_angle_gamma 72.246(9)
_cell_formula_units_Z 2
_cell_length_a 9.7415(9)
_cell_length_b 13.6440(14)
_cell_length_c 20.277(3)
_cell_measurement_reflns_used 1841
_cell_measurement_temperature 290.92(10)
_cell_measurement_theta_max 21.5690
_cell_measurement_theta_min 3.6980
_cell_volume 2450.6(5)
_computing_cell_refinement
;
CrysAlisPro, Agilent Technologies,
Version 1.171.36.32 (release 02-08-2013 CrysAlis171 .NET)
(compiled Aug  2 2013,16:46:58)
;
_computing_data_collection
;
CrysAlisPro, Agilent Technologies,
Version 1.171.36.32 (release 02-08-2013 CrysAlis171 .NET)
(compiled Aug  2 2013,16:46:58)
;
_computing_data_reduction
;
CrysAlisPro, Agilent Technologies,
Version 1.171.36.32 (release 02-08-2013 CrysAlis171 .NET)
(compiled Aug  2 2013,16:46:58)
;
_computing_molecular_graphics 'Olex2 (Dolomanov et al., 2009)'
_computing_publication_material 'Olex2 (Dolomanov et al., 2009)'
_computing_structure_refinement 'ShelXL (Sheldrick, 2008)'
_computing_structure_solution
;
Superflip (Palatinus & Chapuis, 2007;Palatinus & van der Lee, 2008;
Palatinus et al., 2012)
;
_diffrn_ambient_temperature 290.92(10)
_diffrn_detector_area_resol_mean 16.0733
_diffrn_measured_fraction_theta_full 0.997
_diffrn_measured_fraction_theta_max 0.997
_diffrn_measurement_details
;
#__ type_ start__ end____ width___ exp.time_
  1 omega  -16.00   26.00   1.5000    8.0000
omega____ theta____ kappa____ phi______ frames
    -      -16.3571  -99.0000    0.0000 28

#__ type_ start__ end____ width___ exp.time_
  2 omega  -15.00   25.50   1.5000    8.0000
omega____ theta____ kappa____ phi______ frames
    -      -16.3571  -99.0000 -180.0000 27

#__ type_ start__ end____ width___ exp.time_
  3 omega   44.00   96.50   1.5000    8.0000
omega____ theta____ kappa____ phi______ frames
    -       19.7946 -178.0000 -150.0000 35

#__ type_ start__ end____ width___ exp.time_
  4 omega  -14.00   20.50   1.5000    8.0000
omega____ theta____ kappa____ phi______ frames
    -       19.7946   19.0000  150.0000 23

#__ type_ start__ end____ width___ exp.time_
  5 omega   36.00   90.00   1.5000    8.0000
omega____ theta____ kappa____ phi______ frames
    -       19.7946  178.0000 -120.0000 36

#__ type_ start__ end____ width___ exp.time_
  6 omega  -46.00   38.00   1.5000    8.0000
omega____ theta____ kappa____ phi______ frames
    -       19.7946  -38.0000 -120.0000 56

#__ type_ start__ end____ width___ exp.time_
  7 omega   -4.00   75.50   1.5000    8.0000
omega____ theta____ kappa____ phi______ frames
    -       19.7946   38.0000   30.0000 53

#__ type_ start__ end____ width___ exp.time_
  8 omega  -47.00  -11.00   1.5000    8.0000
omega____ theta____ kappa____ phi______ frames
    -       19.7946  -19.0000 -180.0000 24
;
_diffrn_measurement_device_type 'SuperNova, Dual, Cu at zero, Eos'
_diffrn_measurement_method '\w scans'
_diffrn_orient_matrix_UB_11 -0.0085873000
_diffrn_orient_matrix_UB_12 0.0076564000
_diffrn_orient_matrix_UB_13 -0.0355769000
_diffrn_orient_matrix_UB_21 -0.0386792000
_diffrn_orient_matrix_UB_22 -0.0387675000
_diffrn_orient_matrix_UB_23 0.0086979000
_diffrn_orient_matrix_UB_31 -0.0654389000
_diffrn_orient_matrix_UB_32 0.0407302000
_diffrn_orient_matrix_UB_33 0.0010058000
_diffrn_radiation_monochromator mirror
_diffrn_radiation_type MoK\a
_diffrn_radiation_wavelength 0.71073
_diffrn_reflns_av_R_equivalents 0.0791
_diffrn_reflns_av_unetI/netI 0.1619
_diffrn_reflns_limit_h_max 12
_diffrn_reflns_limit_h_min -12
_diffrn_reflns_limit_k_max 16
_diffrn_reflns_limit_k_min -16
_diffrn_reflns_limit_l_max 25
_diffrn_reflns_limit_l_min -19
_diffrn_reflns_number 19011
_diffrn_reflns_theta_full 26.00
_diffrn_reflns_theta_max 26.02
_diffrn_reflns_theta_min 3.43
_diffrn_source 'SuperNova (Mo) X-ray Source'
_exptl_absorpt_coefficient_mu 1.178
_exptl_absorpt_correction_T_max 1.00000
_exptl_absorpt_correction_T_min 0.93546
_exptl_absorpt_correction_type multi-scan
_exptl_absorpt_process_details
;
CrysAlisPro, Agilent Technologies,
Version 1.171.36.32 (release 02-08-2013 CrysAlis171 .NET)
(compiled Aug  2 2013,16:46:58)
Empirical absorption correction using spherical harmonics,
 implemented in SCALE3 ABSPACK scaling algorithm.
;
_exptl_crystal_colour 'clear light brown'
_exptl_crystal_density_diffrn 1.493
_exptl_crystal_density_method 'not measured'
_exptl_crystal_description needle
_exptl_crystal_F_000 1132
_exptl_crystal_size_max 0.13
_exptl_crystal_size_mid 0.08
_exptl_crystal_size_min 0.07
_refine_diff_density_max 0.626
_refine_diff_density_min -0.527
_refine_diff_density_rms 0.086
_refine_ls_extinction_method none
_refine_ls_goodness_of_fit_ref 1.005
_refine_ls_hydrogen_treatment constr
_refine_ls_matrix_type full
_refine_ls_number_parameters 657
_refine_ls_number_reflns 9620
_refine_ls_number_restraints 60
_refine_ls_restrained_S_all 1.006
_refine_ls_R_factor_all 0.1612
_refine_ls_R_factor_gt 0.0700
_refine_ls_shift/su_max 0.001
_refine_ls_shift/su_mean 0.000
_refine_ls_structure_factor_coef Fsqd
_refine_ls_weighting_details 'calc w=1/[\s^2^(Fo^2^)+(0.0240P)^2^+0.0000P] where P=(Fo^2^+2Fc^2^)/3'
_refine_ls_weighting_scheme calc
_refine_ls_wR_factor_gt 0.1037
_refine_ls_wR_factor_ref 0.1505
_reflns_number_gt 4395
_reflns_number_total 9620
_reflns_threshold_expression >2sigma(I)
_cod_data_source_file suppl_ncrs-2017-0034_suppl.cif
_cod_data_source_block d534
_cod_database_code 8106705
_reflns_odcompleteness_completeness 99.71
_reflns_odcompleteness_iscentric 1
_reflns_odcompleteness_theta 26.32
_olex2_refinement_description
;
1. Fixed Uiso
 At 1.2 times of:
  All C(H) groups, All C(H,H) groups
 At 1.5 times of:
  All C(H,H,H) groups
2. Uiso/Uaniso restraints and constraints
Uanis(C35') \\sim Ueq, Uanis(C35) \\sim Ueq, Uanis(C36') \\sim Ueq, Uanis(C36)
\\sim Ueq, Uanis(N6') \\sim Ueq, Uanis(N6) \\sim Ueq: with sigma of 0.01 and
sigma for terminal atoms of 0.02
Uanis(C37) \\sim Ueq, Uanis(C38) \\sim Ueq, Uanis(C38') \\sim Ueq, Uanis(C37')
\\sim Ueq: with sigma of 0.01 and sigma for terminal atoms of 0.02
3. Others
 Fixed Sof: N6(0.5) C35(0.5) H35a(0.5) H35b(0.5) C36(0.5) H36a(0.5) H36b(0.5)
 H36c(0.5) C37(0.5) H37a(0.5) H37b(0.5) C38(0.5) H38a(0.5) H38b(0.5) H38c(0.5)
 N6'(0.5) C35'(0.5) H35c(0.5) H35d(0.5) C36'(0.5) H36d(0.5) H36e(0.5) H36f(0.5)
 C37'(0.5) H37c(0.5) H37d(0.5) C38'(0.5) H38d(0.5) H38e(0.5) H38f(0.5)
4.a Secondary CH2 refined with riding coordinates:
 C8(H8a,H8b), C9(H9a,H9b), C19(H19a,H19b), C28(H28a,H28b), C29(H29a,H29b),
 C35(H35a,H35b), C37(H37a,H37b), C35'(H35c,H35d), C37'(H37c,H37d)
4.b Aromatic/amide H refined with riding coordinates:
 C2(H2), C3(H3), C5(H5), C7(H7), C10(H10), C12(H12), C13(H13), C15(H15),
 C17(H17), C22(H22), C23(H23), C25(H25), C27(H27), C30(H30), C32(H32), C33(H33),
  C52(H52)
4.c Idealised Me refined as rotating group:
 C18(H18a,H18b,H18c), C20(H20a,H20b,H20c), C40(H40a,H40b,H40c), C42(H42a,H42b,
 H42c), C36(H36a,H36b,H36c), C38(H38a,H38b,H38c), C36'(H36d,H36e,H36f),
 C38'(H38d,H38e,H38f)
;
_olex2_date_sample_data_collection 2014-12-11
_olex2_submission_special_instructions 'No special instructions were received'

loop_
_space_group_symop_id
_space_group_symop_operation_xyz
1 'x, y, z'
2 '-x, -y, -z'

loop_
_atom_site_label
_atom_site_type_symbol
_atom_site_fract_x
_atom_site_fract_y
_atom_site_fract_z
_atom_site_U_iso_or_equiv
_atom_site_adp_type
_atom_site_occupancy
_atom_site_calc_flag
_atom_site_disorder_assembly
_atom_site_disorder_group
_atom_site_refinement_flags_posn
_atom_site_refinement_flags_adp
Co1 Co 0.16016(8) 0.61281(8) 0.36431(5) 0.0527(3) Uani 1 d . . . .
Co2 Co 0.34145(7) 0.48814(7) 0.26741(4) 0.0392(2) Uani 1 d . . . .
Co3 Co 0.45802(8) 0.37486(7) 0.15535(5) 0.0413(2) Uani 1 d . . . .
Cl1 Cl 0.4109(2) 1.04789(18) 0.12451(13) 0.0951(8) Uani 1 d . . . .
Cl2 Cl 0.4638(3) -0.10166(18) 0.44141(13) 0.1047(8) Uani 1 d . . . .
O1 O 0.2676(4) 0.6514(3) 0.2774(2) 0.0489(12) Uani 1 d . . . .
O2 O 0.1254(6) 0.7758(5) 0.4501(3) 0.0861(19) Uani 1 d . . . .
O3 O -0.1255(5) 0.7404(5) 0.4059(3) 0.101(2) Uani 1 d . . . .
O4 O 0.1413(4) 0.5000(3) 0.3186(2) 0.0499(12) Uani 1 d . . . .
O5 O 0.4135(4) 0.3265(3) 0.2544(2) 0.0425(11) Uani 1 d . . . .
O6 O 0.6839(5) 0.1871(4) 0.1070(3) 0.0646(14) Uani 1 d . . . .
O7 O 0.4156(5) 0.3001(4) 0.0369(3) 0.0620(14) Uani 1 d . . . .
O8 O 0.2906(4) 0.5068(3) 0.1662(2) 0.0479(12) Uani 1 d . . . .
O9 O 0.2904(4) 0.5092(4) 0.4375(2) 0.0638(14) Uani 1 d . . . .
O10 O 0.4352(4) 0.4300(3) 0.3631(2) 0.0496(12) Uani 1 d . . . .
O11 O 0.5348(4) 0.5157(3) 0.2275(2) 0.0481(12) Uani 1 d . . . .
O12 O 0.6144(4) 0.4447(4) 0.1396(2) 0.0521(13) Uani 1 d . . . .
N1 N 0.1756(6) 0.7499(5) 0.3864(3) 0.0660(19) Uani 1 d . . . .
N2 N -0.0509(6) 0.6431(5) 0.3867(3) 0.072(2) Uani 1 d . . . .
N3 N -0.0438(7) 0.2409(6) 0.2753(4) 0.082(2) Uani 1 d . . . .
N4 N 0.5904(5) 0.2185(4) 0.1611(3) 0.0482(15) Uani 1 d . . . .
N5 N 0.3683(5) 0.3869(5) 0.0686(3) 0.0494(15) Uani 1 d . . . .
C1 C 0.3048(7) 0.7385(6) 0.2463(4) 0.0510(19) Uani 1 d . . . .
C2 C 0.3612(6) 0.7543(6) 0.1780(4) 0.0519(18) Uani 1 d . . . .
H2 H 0.3775 0.6997 0.1569 0.062 Uiso 1 calc . . R .
C3 C 0.3929(7) 0.8468(6) 0.1413(4) 0.0583(19) Uani 1 d . . . .
H3 H 0.4270 0.8549 0.0957 0.070 Uiso 1 calc . . R .
C4 C 0.3742(7) 0.9287(6) 0.1721(5) 0.067(2) Uani 1 d . . . .
C5 C 0.3233(8) 0.9156(7) 0.2389(5) 0.072(2) Uani 1 d . . . .
H5 H 0.3123 0.9702 0.2595 0.086 Uiso 1 calc . . R .
C6 C 0.2872(7) 0.8226(6) 0.2773(4) 0.057(2) Uani 1 d . . . .
C7 C 0.2270(8) 0.8223(6) 0.3457(4) 0.067(2) Uani 1 d . . . .
H7 H 0.2255 0.8799 0.3617 0.081 Uiso 1 calc . . R .
C8 C 0.0525(9) 0.7033(8) 0.4916(4) 0.086(3) Uani 1 d . . . .
H8A H 0.0590 0.7003 0.5395 0.103 Uiso 1 calc . . R .
H8B H 0.1018 0.6327 0.4860 0.103 Uiso 1 calc . . R .
C9 C -0.1008(9) 0.7290(8) 0.4766(5) 0.107(4) Uani 1 d . . . .
H9A H -0.1397 0.6728 0.5062 0.128 Uiso 1 calc . . R .
H9B H -0.1531 0.7951 0.4880 0.128 Uiso 1 calc . . R .
C9AA C 0.1834(6) 0.5668(5) 0.1257(3) 0.0430(16) Uani 1 d . . . .
C10 C -0.1402(7) 0.5949(7) 0.3764(4) 0.074(3) Uani 1 d . . . .
H10 H -0.2369 0.6222 0.3879 0.088 Uiso 1 calc . . R .
C11 C -0.1056(7) 0.5075(7) 0.3499(4) 0.061(2) Uani 1 d . . . .
C12 C -0.2158(7) 0.4602(8) 0.3511(4) 0.082(3) Uani 1 d . . . .
H12 H -0.3067 0.4919 0.3677 0.098 Uiso 1 calc . . R .
C13 C -0.1994(7) 0.3719(8) 0.3299(4) 0.081(3) Uani 1 d . . . .
H13 H -0.2742 0.3407 0.3357 0.098 Uiso 1 calc . . R .
C14 C -0.0646(7) 0.3280(7) 0.2983(4) 0.063(2) Uani 1 d . . . .
C15 C 0.0467(6) 0.3765(6) 0.2934(4) 0.0553(19) Uani 1 d . . . .
H15 H 0.1335 0.3506 0.2710 0.066 Uiso 1 calc . . R .
C16 C 0.0308(6) 0.4611(6) 0.3206(3) 0.0513(18) Uani 1 d . . . .
C17 C 0.0853(9) 0.2006(7) 0.2361(6) 0.089(3) Uani 1 d . . . .
H17 H 0.1633 0.1436 0.2552 0.107 Uiso 1 calc . . R .
C18 C 0.0777(10) 0.2601(9) 0.1635(6) 0.131(4) Uani 1 d . . . .
H18A H 0.1608 0.2276 0.1386 0.196 Uiso 1 calc . . GR .
H18B H 0.0753 0.3327 0.1590 0.196 Uiso 1 calc . . GR .
H18C H -0.0081 0.2594 0.1451 0.196 Uiso 1 calc . . GR .
C19 C -0.1507(9) 0.1783(9) 0.2901(6) 0.116(4) Uani 1 d . . . .
H19A H -0.1332 0.1348 0.2581 0.139 Uiso 1 calc . . R .
H19B H -0.2471 0.2271 0.2830 0.139 Uiso 1 calc . . R .
C20 C -0.1417(14) 0.1049(12) 0.3652(7) 0.217(7) Uani 1 d . . . .
H20A H -0.1575 0.0385 0.3659 0.325 Uiso 1 calc . . GR .
H20B H -0.2140 0.1397 0.3940 0.325 Uiso 1 calc . . GR .
H20C H -0.0480 0.0911 0.3823 0.325 Uiso 1 calc . . GR .
C21 C 0.4297(6) 0.2292(5) 0.2963(4) 0.0413(16) Uani 1 d . . . .
C22 C 0.3649(6) 0.2138(6) 0.3622(4) 0.0535(18) Uani 1 d . . . .
H22 H 0.3132 0.2736 0.3769 0.064 Uiso 1 calc . . R .
C23 C 0.3741(7) 0.1141(6) 0.4065(4) 0.065(2) Uani 1 d . . . .
H23 H 0.3285 0.1071 0.4500 0.079 Uiso 1 calc . . R .
C24 C 0.4508(8) 0.0259(6) 0.3860(4) 0.065(2) Uani 1 d . . . .
C25 C 0.5206(7) 0.0359(6) 0.3233(4) 0.058(2) Uani 1 d . . . .
H25 H 0.5747 -0.0256 0.3112 0.069 Uiso 1 calc . . R .
C26 C 0.5142(6) 0.1355(5) 0.2763(4) 0.0475(17) Uani 1 d . . . .
C27 C 0.5921(6) 0.1362(5) 0.2118(4) 0.0447(17) Uani 1 d . . . .
H27 H 0.6493 0.0706 0.2063 0.054 Uiso 1 calc . . R .
C28 C 0.6739(7) 0.2752(6) 0.0490(4) 0.066(2) Uani 1 d . . . .
H28A H 0.7643 0.2640 0.0224 0.079 Uiso 1 calc . . R .
H28B H 0.6611 0.3384 0.0645 0.079 Uiso 1 calc . . R .
C29 C 0.5525(8) 0.2962(6) 0.0024(4) 0.078(3) Uani 1 d . . . .
H29A H 0.5453 0.3638 -0.0325 0.094 Uiso 1 calc . . R .
H29B H 0.5764 0.2405 -0.0213 0.094 Uiso 1 calc . . R .
C30 C 0.2535(7) 0.4558(6) 0.0406(4) 0.0522(19) Uani 1 d . . . .
H30 H 0.2251 0.4467 0.0011 0.063 Uiso 1 calc . . R .
C31 C 0.1654(6) 0.5447(5) 0.0637(3) 0.0428(16) Uani 1 d . . . .
C32 C 0.0497(6) 0.6137(6) 0.0216(3) 0.0518(18) Uani 1 d . . . .
H32 H 0.0361 0.5986 -0.0185 0.062 Uiso 1 calc . . R .
C33 C -0.0419(6) 0.7007(6) 0.0376(4) 0.062(2) Uani 1 d A . . .
H33 H -0.1147 0.7454 0.0076 0.074 Uiso 1 calc . . R .
C34 C -0.0284(6) 0.7244(6) 0.0989(4) 0.059(2) Uani 1 d . . . .
C39 C 0.4005(6) 0.4409(5) 0.4222(4) 0.0475(18) Uani 1 d . . . .
C40 C 0.4973(7) 0.3681(5) 0.4801(3) 0.063(2) Uani 1 d . . . .
H40A H 0.5698 0.3144 0.4635 0.095 Uiso 1 calc . . GR .
H40B H 0.4412 0.3344 0.5170 0.095 Uiso 1 calc . . GR .
H40C H 0.5428 0.4091 0.4967 0.095 Uiso 1 calc . . GR .
C41 C 0.6193(6) 0.5024(5) 0.1779(3) 0.0446(16) Uani 1 d . . . .
C42 C 0.7381(6) 0.5567(6) 0.1616(4) 0.058(2) Uani 1 d . . . .
H42A H 0.7007 0.6295 0.1348 0.087 Uiso 1 calc . . GR .
H42B H 0.8148 0.5195 0.1357 0.087 Uiso 1 calc . . GR .
H42C H 0.7743 0.5556 0.2038 0.087 Uiso 1 calc . . GR .
C52 C 0.0850(6) 0.6562(5) 0.1415(4) 0.0507(18) Uani 1 d A . . .
H52 H 0.0954 0.6711 0.1822 0.061 Uiso 1 calc . . R .
N6 N -0.1392(16) 0.7951(13) 0.1280(9) 0.055(5) Uani 0.50 d A 1 . U
C35 C -0.082(2) 0.8600(16) 0.1661(10) 0.070(5) Uani 0.50 d A 1 . U
H35A H 0.0220 0.8369 0.1706 0.084 Uiso 0.50 calc A 1 R .
H35B H -0.1171 0.9371 0.1480 0.084 Uiso 0.50 calc A 1 R .
C36 C -0.167(3) 0.813(2) 0.2319(12) 0.136(11) Uani 0.50 d A 1 . U
H36A H -0.2640 0.8577 0.2316 0.204 Uiso 0.50 calc A 1 GR .
H36B H -0.1209 0.8083 0.2723 0.204 Uiso 0.50 calc A 1 GR .
H36C H -0.1675 0.7422 0.2322 0.204 Uiso 0.50 calc A 1 GR .
C37 C -0.251(2) 0.8669(18) 0.0837(12) 0.077(7) Uani 0.50 d A 1 . U
H37A H -0.3297 0.8986 0.1119 0.093 Uiso 0.50 calc A 1 R .
H37B H -0.2867 0.8258 0.0616 0.093 Uiso 0.50 calc A 1 R .
C38 C -0.210(3) 0.958(3) 0.0268(15) 0.110(9) Uani 0.50 d A 1 . U
H38A H -0.1631 0.9317 -0.0115 0.165 Uiso 0.50 calc A 1 GR .
H38B H -0.1461 0.9844 0.0449 0.165 Uiso 0.50 calc A 1 GR .
H38C H -0.2958 1.0152 0.0115 0.165 Uiso 0.50 calc A 1 GR .
N6' N -0.1045(16) 0.8246(13) 0.1070(9) 0.055(5) Uani 0.50 d A 2 . U
C35' C -0.139(2) 0.812(2) 0.1943(13) 0.078(6) Uani 0.50 d A 2 . U
H35C H -0.2412 0.8359 0.2053 0.093 Uiso 0.50 calc A 2 R .
H35D H -0.0994 0.7386 0.2218 0.093 Uiso 0.50 calc A 2 R .
C36' C -0.061(2) 0.8835(16) 0.2029(14) 0.105(8) Uani 0.50 d A 2 . U
H36D H 0.0357 0.8641 0.1841 0.157 Uiso 0.50 calc A 2 GR .
H36E H -0.0582 0.8775 0.2511 0.157 Uiso 0.50 calc A 2 GR .
H36F H -0.1095 0.9559 0.1790 0.157 Uiso 0.50 calc A 2 GR .
C37' C -0.220(3) 0.899(2) 0.0632(13) 0.074(7) Uani 0.50 d A 2 . U
H37C H -0.2910 0.9422 0.0890 0.089 Uiso 0.50 calc A 2 R .
H37D H -0.2682 0.8614 0.0441 0.089 Uiso 0.50 calc A 2 R .
C38' C -0.145(3) 0.969(3) 0.0056(14) 0.133(11) Uani 0.50 d A 2 . U
H38D H -0.2157 1.0202 -0.0264 0.200 Uiso 0.50 calc A 2 GR .
H38E H -0.0738 0.9250 -0.0183 0.200 Uiso 0.50 calc A 2 GR .
H38F H -0.1002 1.0069 0.0255 0.200 Uiso 0.50 calc A 2 GR .

loop_
_atom_site_aniso_label
_atom_site_aniso_U_11
_atom_site_aniso_U_22
_atom_site_aniso_U_33
_atom_site_aniso_U_23
_atom_site_aniso_U_13
_atom_site_aniso_U_12
Co1 0.0501(5) 0.0580(7) 0.0456(7) -0.0209(6) 0.0025(5) -0.0039(5)
Co2 0.0389(5) 0.0424(6) 0.0373(6) -0.0157(5) 0.0027(4) -0.0099(4)
Co3 0.0464(5) 0.0428(6) 0.0373(6) -0.0152(5) 0.0050(4) -0.0147(4)
Cl1 0.1184(16) 0.0611(15) 0.117(2) -0.0263(15) 0.0070(15) -0.0431(13)
Cl2 0.169(2) 0.0610(16) 0.0760(19) 0.0125(13) -0.0189(16) -0.0458(15)
O1 0.061(3) 0.040(3) 0.045(3) -0.016(2) 0.004(2) -0.012(2)
O2 0.114(4) 0.089(5) 0.064(4) -0.048(4) 0.012(3) -0.020(4)
O3 0.074(3) 0.116(5) 0.106(6) -0.069(5) 0.008(3) 0.013(3)
O4 0.037(2) 0.067(3) 0.049(3) -0.023(3) 0.003(2) -0.014(2)
O5 0.051(2) 0.035(3) 0.041(3) -0.012(2) 0.012(2) -0.014(2)
O6 0.076(3) 0.053(3) 0.062(4) -0.026(3) 0.023(3) -0.014(3)
O7 0.079(3) 0.056(3) 0.061(4) -0.027(3) -0.006(3) -0.021(3)
O8 0.049(2) 0.054(3) 0.037(3) -0.014(2) -0.013(2) -0.002(2)
O9 0.060(3) 0.070(4) 0.056(4) -0.023(3) -0.008(2) -0.002(3)
O10 0.044(2) 0.062(3) 0.038(3) -0.014(3) -0.003(2) -0.008(2)
O11 0.050(2) 0.060(3) 0.040(3) -0.020(3) 0.004(2) -0.020(2)
O12 0.054(2) 0.066(3) 0.053(3) -0.031(3) 0.011(2) -0.031(2)
N1 0.080(4) 0.067(5) 0.051(5) -0.034(4) 0.008(3) -0.008(4)
N2 0.049(3) 0.098(6) 0.061(5) -0.040(4) 0.010(3) 0.006(4)
N3 0.078(5) 0.098(6) 0.087(6) -0.024(5) -0.021(4) -0.044(4)
N4 0.053(3) 0.045(4) 0.046(4) -0.021(3) 0.014(3) -0.012(3)
N5 0.053(3) 0.059(4) 0.048(4) -0.027(3) 0.002(3) -0.022(3)
C1 0.059(4) 0.046(5) 0.051(5) -0.021(4) -0.009(4) -0.009(3)
C2 0.061(4) 0.046(5) 0.046(5) -0.016(4) -0.008(4) -0.006(3)
C3 0.085(5) 0.041(5) 0.048(5) -0.006(4) -0.007(4) -0.020(4)
C4 0.071(5) 0.041(5) 0.095(7) -0.021(5) -0.015(5) -0.020(4)
C5 0.088(5) 0.066(6) 0.072(7) -0.038(6) -0.004(5) -0.017(5)
C6 0.058(4) 0.051(5) 0.057(6) -0.016(4) -0.008(4) -0.005(4)
C7 0.089(6) 0.057(6) 0.061(6) -0.035(5) -0.001(5) -0.010(4)
C8 0.097(7) 0.118(9) 0.046(6) -0.045(6) 0.007(5) -0.018(6)
C9 0.106(7) 0.149(10) 0.090(9) -0.083(8) 0.030(6) -0.035(7)
C9AA 0.043(3) 0.045(4) 0.041(5) -0.004(3) 0.007(3) -0.022(3)
C10 0.040(4) 0.110(8) 0.063(6) -0.027(6) 0.009(4) -0.011(4)
C11 0.044(4) 0.089(6) 0.043(5) -0.015(5) 0.006(3) -0.014(4)
C12 0.042(4) 0.131(9) 0.066(7) -0.013(6) 0.007(4) -0.031(5)
C13 0.052(5) 0.128(9) 0.062(6) -0.004(6) -0.011(4) -0.039(5)
C14 0.053(4) 0.088(7) 0.046(5) -0.002(5) -0.014(4) -0.030(4)
C15 0.039(4) 0.068(5) 0.059(5) -0.016(4) -0.001(3) -0.018(3)
C16 0.035(4) 0.067(5) 0.042(5) -0.007(4) -0.001(3) -0.008(3)
C17 0.076(6) 0.081(7) 0.111(9) -0.021(7) -0.034(6) -0.017(5)
C18 0.152(9) 0.141(11) 0.102(10) -0.038(9) 0.004(8) -0.044(8)
C19 0.097(6) 0.133(10) 0.154(12) -0.033(9) -0.030(7) -0.081(6)
C20 0.255(15) 0.207(17) 0.179(17) 0.073(12) -0.065(13) -0.152(13)
C21 0.045(3) 0.043(4) 0.047(5) -0.014(4) 0.006(3) -0.030(3)
C22 0.055(4) 0.058(5) 0.043(5) -0.008(4) -0.001(3) -0.016(4)
C23 0.074(5) 0.066(6) 0.048(5) -0.006(4) 0.004(4) -0.019(4)
C24 0.097(6) 0.046(5) 0.044(5) 0.009(4) -0.012(4) -0.027(4)
C25 0.075(5) 0.042(5) 0.061(6) -0.016(4) -0.014(4) -0.018(4)
C26 0.055(4) 0.045(4) 0.044(5) -0.010(4) -0.007(3) -0.016(3)
C27 0.049(4) 0.035(4) 0.048(5) -0.018(4) 0.000(3) -0.004(3)
C28 0.072(5) 0.063(6) 0.058(6) -0.030(5) 0.032(4) -0.015(4)
C29 0.103(6) 0.075(6) 0.056(6) -0.036(5) 0.014(5) -0.014(5)
C30 0.058(4) 0.066(5) 0.044(5) -0.023(4) 0.000(4) -0.026(4)
C31 0.047(4) 0.054(5) 0.027(4) -0.003(3) -0.003(3) -0.022(3)
C32 0.056(4) 0.067(5) 0.037(5) -0.005(4) -0.008(3) -0.032(4)
C33 0.043(4) 0.082(6) 0.060(6) -0.014(5) -0.011(4) -0.019(4)
C34 0.047(4) 0.061(5) 0.059(6) -0.008(4) -0.008(4) -0.006(4)
C39 0.043(4) 0.046(5) 0.054(5) -0.018(4) 0.006(4) -0.013(3)
C40 0.073(4) 0.057(5) 0.039(5) 0.011(4) -0.010(4) -0.010(4)
C41 0.053(4) 0.042(4) 0.038(4) -0.005(3) -0.007(3) -0.017(3)
C42 0.067(4) 0.062(5) 0.058(5) -0.015(4) 0.007(4) -0.042(4)
C52 0.058(4) 0.048(5) 0.046(5) -0.017(4) -0.009(3) -0.007(3)
N6 0.044(7) 0.051(8) 0.057(9) 0.003(6) 0.001(6) -0.012(6)
C35 0.071(8) 0.048(8) 0.075(9) -0.018(7) -0.011(8) 0.009(7)
C36 0.151(17) 0.141(17) 0.083(15) -0.036(14) 0.004(13) 0.007(13)
C37 0.066(9) 0.071(10) 0.087(11) -0.013(8) 0.005(8) -0.019(8)
C38 0.103(15) 0.110(16) 0.104(17) -0.006(13) 0.006(13) -0.038(13)
N6' 0.040(7) 0.052(8) 0.054(8) -0.001(6) -0.001(6) 0.003(6)
C35' 0.067(9) 0.066(9) 0.075(10) -0.022(8) 0.003(8) 0.017(7)
C36' 0.094(11) 0.103(14) 0.131(16) -0.062(13) -0.055(11) 0.001(10)
C37' 0.068(10) 0.063(10) 0.073(11) -0.005(8) 0.004(8) -0.008(8)
C38' 0.122(17) 0.126(17) 0.123(18) -0.007(14) 0.008(14) -0.024(14)

loop_
_atom_type_symbol
_atom_type_description
_atom_type_scat_dispersion_real
_atom_type_scat_dispersion_imag
_atom_type_scat_source
C C 0.0033 0.0016 'International Tables Vol C Tables 4.2.6.8 and 6.1.1.4'
H H 0.0000 0.0000 'International Tables Vol C Tables 4.2.6.8 and 6.1.1.4'
Cl Cl 0.1484 0.1585 'International Tables Vol C Tables 4.2.6.8 and 6.1.1.4'
Co Co 0.3494 0.9721 'International Tables Vol C Tables 4.2.6.8 and 6.1.1.4'
N N 0.0061 0.0033 'International Tables Vol C Tables 4.2.6.8 and 6.1.1.4'
O O 0.0106 0.0060 'International Tables Vol C Tables 4.2.6.8 and 6.1.1.4'

loop_
_geom_angle_atom_site_label_1
_geom_angle_atom_site_label_2
_geom_angle_atom_site_label_3
_geom_angle
_geom_angle_site_symmetry_1
_geom_angle_site_symmetry_3
O1 Co1 O4 80.23(17) . .
O1 Co1 O9 111.10(18) . .
O1 Co1 N1 88.7(2) . .
O1 Co1 N2 131.5(2) . .
O4 Co1 N1 166.4(2) . .
O9 Co1 O4 95.74(17) . .
O9 Co1 N1 95.5(2) . .
O9 Co1 N2 116.8(2) . .
N2 Co1 O4 87.7(2) . .
N2 Co1 N1 93.9(2) . .
O1 Co2 O5 178.38(17) . .
O4 Co2 O1 75.11(16) . .
O4 Co2 O5 105.19(15) . .
O4 Co2 O8 101.86(16) . .
O8 Co2 O1 103.32(17) . .
O8 Co2 O5 75.06(16) . .
O10 Co2 O1 91.93(16) . .
O10 Co2 O4 88.33(16) . .
O10 Co2 O5 89.67(16) . .
O10 Co2 O8 163.36(15) . .
O11 Co2 O1 88.43(15) . .
O11 Co2 O4 162.57(15) . .
O11 Co2 O5 91.42(14) . .
O11 Co2 O8 87.29(16) . .
O11 Co2 O10 86.50(16) . .
O5 Co3 O8 80.51(16) . .
O5 Co3 O12 110.33(17) . .
O5 Co3 N4 88.31(19) . .
O5 Co3 N5 135.35(19) . .
O8 Co3 N4 164.59(19) . .
O12 Co3 O8 96.73(16) . .
O12 Co3 N4 97.09(18) . .
O12 Co3 N5 113.7(2) . .
N5 Co3 O8 87.63(18) . .
N5 Co3 N4 93.0(2) . .
Co1 O1 Co2 93.9(2) . .
C1 O1 Co1 131.2(4) . .
C1 O1 Co2 133.5(4) . .
C8 O2 N1 110.5(5) . .
C9 O3 N2 110.8(6) . .
Co1 O4 Co2 93.53(16) . .
C16 O4 Co1 129.6(3) . .
C16 O4 Co2 136.7(4) . .
Co3 O5 Co2 94.06(18) . .
C21 O5 Co2 134.9(4) . .
C21 O5 Co3 131.0(3) . .
C28 O6 N4 109.9(5) . .
C29 O7 N5 111.5(5) . .
Co3 O8 Co2 93.53(17) . .
C9AA O8 Co2 135.5(4) . .
C9AA O8 Co3 130.3(4) . .
C39 O9 Co1 120.3(5) . .
C39 O10 Co2 136.7(4) . .
C41 O11 Co2 138.4(4) . .
C41 O12 Co3 119.5(4) . .
O2 N1 Co1 123.6(5) . .
C7 N1 Co1 126.0(5) . .
C7 N1 O2 110.4(6) . .
O3 N2 Co1 118.7(5) . .
C10 N2 Co1 128.3(5) . .
C10 N2 O3 112.0(5) . .
C14 N3 C17 122.4(7) . .
C14 N3 C19 122.0(7) . .
C17 N3 C19 115.6(7) . .
O6 N4 Co3 125.1(4) . .
C27 N4 Co3 125.4(4) . .
C27 N4 O6 109.4(5) . .
O7 N5 Co3 119.7(4) . .
C30 N5 Co3 128.7(4) . .
C30 N5 O7 110.6(5) . .
O1 C1 C2 120.2(6) . .
O1 C1 C6 123.2(7) . .
C2 C1 C6 116.6(7) . .
C1 C2 H2 118.7 . .
C3 C2 C1 122.7(6) . .
C3 C2 H2 118.7 . .
C2 C3 H3 120.0 . .
C2 C3 C4 120.1(7) . .
C4 C3 H3 120.0 . .
C3 C4 Cl1 119.9(7) . .
C5 C4 Cl1 120.8(6) . .
C5 C4 C3 119.2(8) . .
C4 C5 H5 119.0 . .
C4 C5 C6 122.0(7) . .
C6 C5 H5 119.0 . .
C1 C6 C7 124.5(8) . .
C5 C6 C1 119.3(7) . .
C5 C6 C7 116.1(7) . .
N1 C7 C6 125.7(7) . .
N1 C7 H7 117.2 . .
C6 C7 H7 117.2 . .
O2 C8 H8A 108.5 . .
O2 C8 H8B 108.5 . .
O2 C8 C9 115.2(9) . .
H8A C8 H8B 107.5 . .
C9 C8 H8A 108.5 . .
C9 C8 H8B 108.5 . .
O3 C9 C8 113.9(6) . .
O3 C9 H9A 108.8 . .
O3 C9 H9B 108.8 . .
C8 C9 H9A 108.8 . .
C8 C9 H9B 108.8 . .
H9A C9 H9B 107.7 . .
O8 C9AA C31 121.3(5) . .
O8 C9AA C52 120.9(6) . .
C52 C9AA C31 117.8(6) . .
N2 C10 H10 116.7 . .
N2 C10 C11 126.6(6) . .
C11 C10 H10 116.7 . .
C10 C11 C12 117.0(7) . .
C10 C11 C16 126.5(7) . .
C12 C11 C16 116.5(7) . .
C11 C12 H12 117.6 . .
C13 C12 C11 124.9(7) . .
C13 C12 H12 117.6 . .
C12 C13 H13 120.8 . .
C12 C13 C14 118.3(7) . .
C14 C13 H13 120.8 . .
N3 C14 C13 120.5(7) . .
N3 C14 C15 121.3(6) . .
C15 C14 C13 118.2(7) . .
C14 C15 H15 118.9 . .
C16 C15 C14 122.2(6) . .
C16 C15 H15 118.9 . .
O4 C16 C11 120.2(6) . .
O4 C16 C15 120.2(5) . .
C15 C16 C11 119.6(6) . .
N3 C17 H17 124.1 . .
N3 C17 C18 111.8(8) . .
C18 C17 H17 124.1 . .
C17 C18 H18A 109.5 . .
C17 C18 H18B 109.5 . .
C17 C18 H18C 109.5 . .
H18A C18 H18B 109.5 . .
H18A C18 H18C 109.5 . .
H18B C18 H18C 109.5 . .
N3 C19 H19A 109.3 . .
N3 C19 H19B 109.3 . .
N3 C19 C20 111.7(8) . .
H19A C19 H19B 107.9 . .
C20 C19 H19A 109.3 . .
C20 C19 H19B 109.3 . .
C19 C20 H20A 109.5 . .
C19 C20 H20B 109.5 . .
C19 C20 H20C 109.5 . .
H20A C20 H20B 109.5 . .
H20A C20 H20C 109.5 . .
H20B C20 H20C 109.5 . .
O5 C21 C22 120.8(6) . .
O5 C21 C26 122.0(6) . .
C22 C21 C26 117.2(7) . .
C21 C22 H22 118.6 . .
C23 C22 C21 122.9(6) . .
C23 C22 H22 118.6 . .
C22 C23 H23 120.4 . .
C24 C23 C22 119.2(7) . .
C24 C23 H23 120.4 . .
C23 C24 Cl2 120.0(6) . .
C25 C24 Cl2 119.4(6) . .
C25 C24 C23 120.6(7) . .
C24 C25 H25 118.8 . .
C24 C25 C26 122.3(6) . .
C26 C25 H25 118.8 . .
C25 C26 C21 117.7(6) . .
C25 C26 C27 117.4(6) . .
C27 C26 C21 124.9(7) . .
N4 C27 C26 126.1(6) . .
N4 C27 H27 116.9 . .
C26 C27 H27 116.9 . .
O6 C28 H28A 108.7 . .
O6 C28 H28B 108.7 . .
O6 C28 C29 114.4(7) . .
H28A C28 H28B 107.6 . .
C29 C28 H28A 108.7 . .
C29 C28 H28B 108.7 . .
O7 C29 C28 114.5(6) . .
O7 C29 H29A 108.6 . .
O7 C29 H29B 108.6 . .
C28 C29 H29A 108.6 . .
C28 C29 H29B 108.6 . .
H29A C29 H29B 107.6 . .
N5 C30 H30 116.7 . .
N5 C30 C31 126.7(6) . .
C31 C30 H30 116.7 . .
C9AA C31 C30 125.1(6) . .
C32 C31 C9AA 118.5(6) . .
C32 C31 C30 116.4(6) . .
C31 C32 H32 118.8 . .
C33 C32 C31 122.4(6) . .
C33 C32 H32 118.8 . .
C32 C33 H33 119.7 . .
C32 C33 C34 120.7(7) . .
C34 C33 H33 119.7 . .
C33 C34 N6 123.5(10) . .
C52 C34 C33 117.6(6) . .
C52 C34 N6 117.1(10) . .
N6' C34 C33 118.8(10) . .
N6' C34 C52 122.0(9) . .
N6' C34 N6 26.3(8) . .
O9 C39 C40 117.1(6) . .
O10 C39 O9 125.0(7) . .
O10 C39 C40 117.8(5) . .
C39 C40 H40A 109.5 . .
C39 C40 H40B 109.5 . .
C39 C40 H40C 109.5 . .
H40A C40 H40B 109.5 . .
H40A C40 H40C 109.5 . .
H40B C40 H40C 109.5 . .
O11 C41 O12 124.5(6) . .
O11 C41 C42 118.6(5) . .
O12 C41 C42 116.9(5) . .
C41 C42 H42A 109.5 . .
C41 C42 H42B 109.5 . .
C41 C42 H42C 109.5 . .
H42A C42 H42B 109.5 . .
H42A C42 H42C 109.5 . .
H42B C42 H42C 109.5 . .
C9AA C52 C34 123.1(6) . .
C9AA C52 H52 118.5 . .
C34 C52 H52 118.5 . .
C34 N6 C35 113.5(12) . .
C34 N6 C37 116.8(17) . .
C37 N6 C35 109.1(16) . .
N6 C35 H35A 114.1 . .
N6 C35 H35B 114.1 . .
H35A C35 H35B 111.3 . .
C36 C35 N6 87(2) . .
C36 C35 H35A 114.1 . .
C36 C35 H35B 114.1 . .
N6 C37 H37A 108.2 . .
N6 C37 H37B 108.2 . .
N6 C37 C38 116.4(18) . .
H37A C37 H37B 107.3 . .
C38 C37 H37A 108.2 . .
C38 C37 H37B 108.2 . .
C34 N6' C35' 107.9(13) . .
C34 N6' C37' 124.1(18) . .
C37' N6' C35' 114.6(15) . .
N6' C35' H35C 112.0 . .
N6' C35' H35D 112.0 . .
H35C C35' H35D 109.6 . .
C36' C35' N6' 99(2) . .
C36' C35' H35C 112.0 . .
C36' C35' H35D 112.0 . .
C35' C36' H36D 109.5 . .
C35' C36' H36E 109.5 . .
C35' C36' H36F 109.5 . .
H36D C36' H36E 109.5 . .
H36D C36' H36F 109.5 . .
H36E C36' H36F 109.5 . .
N6' C37' H37C 110.8 . .
N6' C37' H37D 110.8 . .
N6' C37' C38' 104.6(18) . .
H37C C37' H37D 108.9 . .
C38' C37' H37C 110.8 . .
C38' C37' H37D 110.8 . .
C37' C38' H38D 109.5 . .
C37' C38' H38E 109.5 . .
C37' C38' H38F 109.5 . .
H38D C38' H38E 109.5 . .
H38D C38' H38F 109.5 . .
H38E C38' H38F 109.5 . .

loop_
_geom_bond_atom_site_label_1
_geom_bond_atom_site_label_2
_geom_bond_distance
_geom_bond_site_symmetry_2
Co1 O1 1.954(4) .
Co1 O4 2.079(4) .
Co1 O9 1.984(5) .
Co1 N1 2.098(6) .
Co1 N2 1.992(5) .
Co2 O1 2.185(4) .
Co2 O4 2.078(4) .
Co2 O5 2.186(4) .
Co2 O8 2.093(4) .
Co2 O10 2.076(4) .
Co2 O11 2.056(4) .
Co3 O5 1.958(4) .
Co3 O8 2.075(4) .
Co3 O12 1.979(4) .
Co3 N4 2.107(5) .
Co3 N5 2.000(5) .
Cl1 C4 1.746(8) .
Cl2 C24 1.747(8) .
O1 C1 1.306(8) .
O2 N1 1.430(6) .
O2 C8 1.407(9) .
O3 N2 1.447(6) .
O3 C9 1.437(9) .
O4 C16 1.329(7) .
O5 C21 1.323(7) .
O6 N4 1.418(5) .
O6 C28 1.399(8) .
O7 N5 1.440(5) .
O7 C29 1.422(7) .
O8 C9AA 1.314(7) .
O9 C39 1.263(6) .
O10 C39 1.245(7) .
O11 C41 1.240(6) .
O12 C41 1.273(6) .
N1 C7 1.276(9) .
N2 C10 1.308(8) .
N3 C14 1.354(8) .
N3 C17 1.451(9) .
N3 C19 1.490(9) .
N4 C27 1.277(8) .
N5 C30 1.286(7) .
C1 C2 1.406(9) .
C1 C6 1.423(8) .
C2 H2 0.9300 .
C2 C3 1.366(9) .
C3 H3 0.9300 .
C3 C4 1.390(8) .
C4 C5 1.363(10) .
C5 H5 0.9300 .
C5 C6 1.401(10) .
C6 C7 1.437(9) .
C7 H7 0.9300 .
C8 H8A 0.9700 .
C8 H8B 0.9700 .
C8 C9 1.474(9) .
C9 H9A 0.9700 .
C9 H9B 0.9700 .
C9AA C31 1.418(8) .
C9AA C52 1.398(7) .
C10 H10 0.9300 .
C10 C11 1.382(9) .
C11 C12 1.406(9) .
C11 C16 1.428(8) .
C12 H12 0.9300 .
C12 C13 1.355(10) .
C13 H13 0.9300 .
C13 C14 1.426(9) .
C14 C15 1.412(8) .
C15 H15 0.9300 .
C15 C16 1.381(8) .
C17 H17 0.9300 .
C17 C18 1.455(12) .
C18 H18A 0.9600 .
C18 H18B 0.9600 .
C18 H18C 0.9600 .
C19 H19A 0.9700 .
C19 H19B 0.9700 .
C19 C20 1.552(14) .
C20 H20A 0.9600 .
C20 H20B 0.9600 .
C20 H20C 0.9600 .
C21 C22 1.392(8) .
C21 C26 1.435(7) .
C22 H22 0.9300 .
C22 C23 1.373(9) .
C23 H23 0.9300 .
C23 C24 1.360(8) .
C24 C25 1.357(9) .
C25 H25 0.9300 .
C25 C26 1.397(9) .
C26 C27 1.430(8) .
C27 H27 0.9300 .
C28 H28A 0.9700 .
C28 H28B 0.9700 .
C28 C29 1.510(9) .
C29 H29A 0.9700 .
C29 H29B 0.9700 .
C30 H30 0.9300 .
C30 C31 1.425(7) .
C31 C32 1.413(8) .
C32 H32 0.9300 .
C32 C33 1.349(8) .
C33 H33 0.9300 .
C33 C34 1.405(8) .
C34 C52 1.401(8) .
C34 N6 1.410(18) .
C34 N6' 1.388(18) .
C39 C40 1.503(8) .
C40 H40A 0.9600 .
C40 H40B 0.9600 .
C40 H40C 0.9600 .
C41 C42 1.511(7) .
C42 H42A 0.9600 .
C42 H42B 0.9600 .
C42 H42C 0.9600 .
C52 H52 0.9300 .
N6 C35 1.58(3) .
N6 C37 1.42(3) .
C35 H35A 0.9700 .
C35 H35B 0.9700 .
C35 C36 1.56(3) .
C36 H36A 0.9600 .
C36 H36B 0.9600 .
C36 H36C 0.9600 .
C37 H37A 0.9700 .
C37 H37B 0.9700 .
C37 C38 1.54(3) .
C38 H38A 0.9600 .
C38 H38B 0.9600 .
C38 H38C 0.9600 .
N6' C35' 1.73(3) .
N6' C37' 1.45(3) .
C35' H35C 0.9700 .
C35' H35D 0.9700 .
C35' C36' 1.47(3) .
C36' H36D 0.9600 .
C36' H36E 0.9600 .
C36' H36F 0.9600 .
C37' H37C 0.9700 .
C37' H37D 0.9700 .
C37' C38' 1.54(3) .
C38' H38D 0.9600 .
C38' H38E 0.9600 .
C38' H38F 0.9600 .

loop_
_geom_torsion_atom_site_label_1
_geom_torsion_atom_site_label_2
_geom_torsion_atom_site_label_3
_geom_torsion_atom_site_label_4
_geom_torsion
_geom_torsion_site_symmetry_1
_geom_torsion_site_symmetry_2
_geom_torsion_site_symmetry_3
_geom_torsion_site_symmetry_4
Co1 O1 C1 C2 -169.1(4) . . . .
Co1 O1 C1 C6 8.8(10) . . . .
Co1 O4 C16 C11 8.9(9) . . . .
Co1 O4 C16 C15 -172.1(5) . . . .
Co1 O9 C39 O10 -1.9(8) . . . .
Co1 O9 C39 C40 177.5(4) . . . .
Co1 N1 C7 C6 -1.4(12) . . . .
Co1 N2 C10 C11 3.3(14) . . . .
Co2 O1 C1 C2 28.4(9) . . . .
Co2 O1 C1 C6 -153.8(5) . . . .
Co2 O4 C16 C11 -164.6(5) . . . .
Co2 O4 C16 C15 14.3(10) . . . .
Co2 O5 C21 C22 16.4(9) . . . .
Co2 O5 C21 C26 -163.5(4) . . . .
Co2 O8 C9AA C31 -166.4(4) . . . .
Co2 O8 C9AA C52 15.1(9) . . . .
Co2 O10 C39 O9 -9.8(10) . . . .
Co2 O10 C39 C40 170.8(4) . . . .
Co2 O11 C41 O12 -12.9(11) . . . .
Co2 O11 C41 C42 167.9(5) . . . .
Co3 O5 C21 C22 -167.3(4) . . . .
Co3 O5 C21 C26 12.8(8) . . . .
Co3 O8 C9AA C31 1.7(9) . . . .
Co3 O8 C9AA C52 -176.8(4) . . . .
Co3 O12 C41 O11 3.0(9) . . . .
Co3 O12 C41 C42 -177.8(4) . . . .
Co3 N4 C27 C26 -5.6(10) . . . .
Co3 N5 C30 C31 3.2(11) . . . .
Cl1 C4 C5 C6 177.2(6) . . . .
Cl2 C24 C25 C26 179.6(5) . . . .
O1 Co1 O4 Co2 32.29(18) . . . .
O1 Co1 O4 C16 -143.3(6) . . . .
O1 Co1 O9 C39 -33.0(5) . . . .
O1 Co1 N1 O2 -175.3(5) . . . .
O1 Co1 N1 C7 6.2(7) . . . .
O1 Co1 N2 O3 -89.0(5) . . . .
O1 Co1 N2 C10 79.1(8) . . . .
O1 Co2 O4 Co1 -29.15(17) . . . .
O1 Co2 O4 C16 145.9(6) . . . .
O1 Co2 O5 Co3 29(5) . . . .
O1 Co2 O5 C21 -154(5) . . . .
O1 Co2 O8 Co3 151.07(15) . . . .
O1 Co2 O8 C9AA -38.0(6) . . . .
O1 Co2 O10 C39 45.5(6) . . . .
O1 Co2 O11 C41 -132.8(7) . . . .
O1 C1 C2 C3 175.5(6) . . . .
O1 C1 C6 C5 -176.8(6) . . . .
O1 C1 C6 C7 -0.1(11) . . . .
O2 N1 C7 C6 179.9(6) . . . .
O2 C8 C9 O3 55.7(10) . . . .
O3 N2 C10 C11 172.0(8) . . . .
O4 Co1 O1 Co2 -30.55(15) . . . .
O4 Co1 O1 C1 162.0(6) . . . .
O4 Co1 O9 C39 48.8(5) . . . .
O4 Co1 N1 O2 149.7(6) . . . .
O4 Co1 N1 C7 -28.8(13) . . . .
O4 Co1 N2 O3 -163.8(5) . . . .
O4 Co1 N2 C10 4.3(8) . . . .
O4 Co2 O1 Co1 31.23(17) . . . .
O4 Co2 O1 C1 -161.8(6) . . . .
O4 Co2 O5 Co3 129.30(16) . . . .
O4 Co2 O5 C21 -53.5(5) . . . .
O4 Co2 O8 Co3 -131.64(17) . . . .
O4 Co2 O8 C9AA 39.3(6) . . . .
O4 Co2 O10 C39 -29.5(6) . . . .
O4 Co2 O11 C41 -151.8(6) . . . .
O5 Co2 O1 Co1 132(5) . . . .
O5 Co2 O1 C1 -61(5) . . . .
O5 Co2 O4 Co1 152.50(16) . . . .
O5 Co2 O4 C16 -32.4(7) . . . .
O5 Co2 O8 Co3 -28.87(14) . . . .
O5 Co2 O8 C9AA 142.0(6) . . . .
O5 Co2 O10 C39 -134.7(6) . . . .
O5 Co2 O11 C41 45.6(7) . . . .
O5 Co3 O8 Co2 31.87(16) . . . .
O5 Co3 O8 C9AA -139.8(5) . . . .
O5 Co3 O12 C41 -37.2(5) . . . .
O5 Co3 N4 O6 -171.8(4) . . . .
O5 Co3 N4 C27 13.1(6) . . . .
O5 Co3 N5 O7 -92.8(4) . . . .
O5 Co3 N5 C30 74.5(7) . . . .
O5 C21 C22 C23 177.4(6) . . . .
O5 C21 C26 C25 -177.7(6) . . . .
O5 C21 C26 C27 2.1(9) . . . .
O6 N4 C27 C26 178.7(5) . . . .
O6 C28 C29 O7 50.5(8) . . . .
O7 N5 C30 C31 171.4(6) . . . .
O8 Co2 O1 Co1 130.18(16) . . . .
O8 Co2 O1 C1 -62.9(6) . . . .
O8 Co2 O4 Co1 -129.97(17) . . . .
O8 Co2 O4 C16 45.1(6) . . . .
O8 Co2 O5 Co3 30.79(15) . . . .
O8 Co2 O5 C21 -152.0(5) . . . .
O8 Co2 O10 C39 -157.9(6) . . . .
O8 Co2 O11 C41 -29.4(6) . . . .
O8 Co3 O5 Co2 -30.38(14) . . . .
O8 Co3 O5 C21 152.3(5) . . . .
O8 Co3 O12 C41 45.1(5) . . . .
O8 Co3 N4 O6 144.9(6) . . . .
O8 Co3 N4 C27 -30.2(11) . . . .
O8 Co3 N5 O7 -166.7(4) . . . .
O8 Co3 N5 C30 0.5(6) . . . .
O8 C9AA C31 C30 3.0(9) . . . .
O8 C9AA C31 C32 -178.6(5) . . . .
O8 C9AA C52 C34 178.1(6) . . . .
O9 Co1 O1 Co2 61.9(2) . . . .
O9 Co1 O1 C1 -105.5(6) . . . .
O9 Co1 O4 Co2 -78.19(19) . . . .
O9 Co1 O4 C16 106.2(6) . . . .
O9 Co1 N1 O2 -64.2(5) . . . .
O9 Co1 N1 C7 117.3(7) . . . .
O9 Co1 N2 O3 100.9(5) . . . .
O9 Co1 N2 C10 -91.0(8) . . . .
O10 Co2 O1 Co1 -56.53(17) . . . .
O10 Co2 O1 C1 110.4(6) . . . .
O10 Co2 O4 Co1 63.30(18) . . . .
O10 Co2 O4 C16 -121.6(6) . . . .
O10 Co2 O5 Co3 -142.52(16) . . . .
O10 Co2 O5 C21 34.7(5) . . . .
O10 Co2 O8 Co3 -4.9(7) . . . .
O10 Co2 O8 C9AA 166.0(6) . . . .
O10 Co2 O11 C41 135.1(7) . . . .
O11 Co2 O1 Co1 -142.98(18) . . . .
O11 Co2 O1 C1 24.0(6) . . . .
O11 Co2 O4 Co1 -9.4(7) . . . .
O11 Co2 O4 C16 165.6(6) . . . .
O11 Co2 O5 Co3 -56.03(17) . . . .
O11 Co2 O5 C21 121.1(5) . . . .
O11 Co2 O8 Co3 63.33(17) . . . .
O11 Co2 O8 C9AA -125.8(6) . . . .
O11 Co2 O10 C39 133.8(6) . . . .
O12 Co3 O5 Co2 63.33(18) . . . .
O12 Co3 O5 C21 -114.0(5) . . . .
O12 Co3 O8 Co2 -77.70(19) . . . .
O12 Co3 O8 C9AA 110.7(5) . . . .
O12 Co3 N4 O6 -61.5(4) . . . .
O12 Co3 N4 C27 123.4(6) . . . .
O12 Co3 N5 O7 96.9(4) . . . .
O12 Co3 N5 C30 -95.8(6) . . . .
N1 Co1 O1 Co2 157.3(2) . . . .
N1 Co1 O1 C1 -10.1(6) . . . .
N1 Co1 O4 Co2 67.9(8) . . . .
N1 Co1 O4 C16 -107.7(9) . . . .
N1 Co1 O9 C39 -123.7(5) . . . .
N1 Co1 N2 O3 2.7(5) . . . .
N1 Co1 N2 C10 170.8(8) . . . .
N1 O2 C8 C9 -84.2(7) . . . .
N2 Co1 O1 Co2 -108.7(3) . . . .
N2 Co1 O1 C1 83.9(6) . . . .
N2 Co1 O4 Co2 165.1(2) . . . .
N2 Co1 O4 C16 -10.5(6) . . . .
N2 Co1 O9 C39 139.1(5) . . . .
N2 Co1 N1 O2 53.2(5) . . . .
N2 Co1 N1 C7 -125.3(7) . . . .
N2 O3 C9 C8 59.2(10) . . . .
N2 C10 C11 C12 172.2(8) . . . .
N2 C10 C11 C16 -8.5(14) . . . .
N3 C14 C15 C16 -175.7(7) . . . .
N4 Co3 O5 Co2 160.27(17) . . . .
N4 Co3 O5 C21 -17.1(5) . . . .
N4 Co3 O8 Co2 75.9(7) . . . .
N4 Co3 O8 C9AA -95.7(9) . . . .
N4 Co3 O12 C41 -128.1(5) . . . .
N4 Co3 N5 O7 -2.2(4) . . . .
N4 Co3 N5 C30 165.1(6) . . . .
N4 O6 C28 C29 -85.4(6) . . . .
N5 Co3 O5 Co2 -107.2(3) . . . .
N5 Co3 O5 C21 75.5(6) . . . .
N5 Co3 O8 Co2 168.7(2) . . . .
N5 Co3 O8 C9AA -3.0(5) . . . .
N5 Co3 O12 C41 135.5(5) . . . .
N5 Co3 N4 O6 52.9(4) . . . .
N5 Co3 N4 C27 -122.2(6) . . . .
N5 O7 C29 C28 62.9(8) . . . .
N5 C30 C31 C9AA -5.7(11) . . . .
N5 C30 C31 C32 175.9(7) . . . .
C1 C2 C3 C4 2.1(11) . . . .
C1 C6 C7 N1 -3.4(13) . . . .
C2 C1 C6 C5 1.1(10) . . . .
C2 C1 C6 C7 177.9(7) . . . .
C2 C3 C4 Cl1 -178.5(5) . . . .
C2 C3 C4 C5 -0.4(11) . . . .
C3 C4 C5 C6 -0.9(12) . . . .
C4 C5 C6 C1 0.5(12) . . . .
C4 C5 C6 C7 -176.5(7) . . . .
C5 C6 C7 N1 173.4(8) . . . .
C6 C1 C2 C3 -2.5(10) . . . .
C8 O2 N1 Co1 -6.1(8) . . . .
C8 O2 N1 C7 172.7(7) . . . .
C9 O3 N2 Co1 -78.8(7) . . . .
C9 O3 N2 C10 111.3(8) . . . .
C9AA C31 C32 C33 1.4(10) . . . .
C10 C11 C12 C13 -177.3(9) . . . .
C10 C11 C16 O4 1.9(12) . . . .
C10 C11 C16 C15 -177.0(8) . . . .
C11 C12 C13 C14 -5.7(14) . . . .
C12 C11 C16 O4 -178.9(7) . . . .
C12 C11 C16 C15 2.2(11) . . . .
C12 C13 C14 N3 -178.9(8) . . . .
C12 C13 C14 C15 2.4(12) . . . .
C13 C14 C15 C16 2.9(11) . . . .
C14 N3 C17 C18 -81.3(10) . . . .
C14 N3 C19 C20 -77.0(12) . . . .
C14 C15 C16 O4 175.8(6) . . . .
C14 C15 C16 C11 -5.3(11) . . . .
C16 C11 C12 C13 3.4(13) . . . .
C17 N3 C14 C13 173.0(8) . . . .
C17 N3 C14 C15 -8.4(12) . . . .
C17 N3 C19 C20 101.4(11) . . . .
C19 N3 C14 C13 -8.7(12) . . . .
C19 N3 C14 C15 169.9(8) . . . .
C19 N3 C17 C18 100.3(10) . . . .
C21 C22 C23 C24 0.7(11) . . . .
C21 C26 C27 N4 -5.1(11) . . . .
C22 C21 C26 C25 2.4(9) . . . .
C22 C21 C26 C27 -177.8(6) . . . .
C22 C23 C24 Cl2 -179.9(6) . . . .
C22 C23 C24 C25 1.7(11) . . . .
C23 C24 C25 C26 -2.0(12) . . . .
C24 C25 C26 C21 -0.2(10) . . . .
C24 C25 C26 C27 -180.0(6) . . . .
C25 C26 C27 N4 174.7(7) . . . .
C26 C21 C22 C23 -2.7(10) . . . .
C28 O6 N4 Co3 -0.6(7) . . . .
C28 O6 N4 C27 175.2(6) . . . .
C29 O7 N5 Co3 -75.0(6) . . . .
C29 O7 N5 C30 115.6(6) . . . .
C30 C31 C32 C33 180.0(6) . . . .
C31 C9AA C52 C34 -0.5(10) . . . .
C31 C32 C33 C34 -2.2(11) . . . .
C32 C33 C34 C52 1.5(11) . . . .
C32 C33 C34 N6 -162.6(9) . . . .
C32 C33 C34 N6' 167.2(9) . . . .
C33 C34 C52 C9AA -0.2(11) . . . .
C33 C34 N6 C35 -146.6(13) . . . .
C33 C34 N6 C37 -18.3(19) . . . .
C33 C34 N6' C35' 151.8(12) . . . .
C33 C34 N6' C37' 13(2) . . . .
C34 N6 C35 C36 -123.2(15) . . . .
C34 N6 C37 C38 -71(3) . . . .
C34 N6' C35' C36' 118.7(14) . . . .
C34 N6' C37' C38' -92(2) . . . .
C52 C9AA C31 C30 -178.5(6) . . . .
C52 C9AA C31 C32 -0.1(9) . . . .
C52 C34 N6 C35 49.3(16) . . . .
C52 C34 N6 C37 177.6(13) . . . .
C52 C34 N6' C35' -43.3(16) . . . .
C52 C34 N6' C37' 178.4(14) . . . .
N6 C34 C52 C9AA 164.9(9) . . . .
N6 C34 N6' C35' 44(3) . . . .
N6 C34 N6' C37' -95(3) . . . .
C35 N6 C37 C38 59(3) . . . .
C37 N6 C35 C36 104.7(17) . . . .
N6' C34 C52 C9AA -165.3(9) . . . .
N6' C34 N6 C35 -59(3) . . . .
N6' C34 N6 C37 70(3) . . . .
C35' N6' C37' C38' 132(2) . . . .
C37' N6' C35' C36' -98.6(19) . . . .
